data_4317326
loop_
_publ_author_name
'Hyunjin Ko'
'Olivier Gourdon'
'Delphine Gout'
'Eun-Deok Mun'
'Srinivasa Thimmaiah'
'Gordon J. Miller'

_publ_section_title
;
 Rhombohedrally Distorted \g-Brasses Cr1-xFexGa
;
_journal_name_full 'Inorganic Chemistry'
_journal_page_first 11505
_journal_page_last 11515
_journal_paper_doi 10.1021/ic101671k
_journal_volume 49
_journal_year 2010
_chemical_formula_sum 'Cr0.3 Fe0.7 Ga'
_chemical_formula_weight 124.42
_chemical_melting_point ?
_chemical_name_systematic
; 
 ? 
;
_space_group_IT_number 166
_symmetry_cell_setting hexagonal
_symmetry_space_group_name_Hall '-R 3 2"'
_symmetry_space_group_name_H-M 'R -3 m :H'
_atom_sites_solution_hydrogens none
_atom_sites_solution_primary direct
_atom_sites_solution_secondary difmap
_audit_creation_method SHELXL-97
_cell_angle_alpha 90.00
_cell_angle_beta 90.00
_cell_angle_gamma 120.00
_cell_formula_units_Z 39
_cell_length_a 12.5161(18)
_cell_length_b 12.5161(18)
_cell_length_c 7.8263(16)
_cell_measurement_reflns_used 2282
_cell_measurement_temperature 293(2)
_cell_measurement_theta_max 28.12
_cell_measurement_theta_min 3.21
_cell_volume 1061.8(3)
_computing_cell_refinement 'Bruker SMART'
_computing_data_collection 'Bruker SMART'
_computing_data_reduction 'Bruker SAINT'
_computing_molecular_graphics 'Bruker SHELXTL'
_computing_publication_material 'Bruker SHELXTL'
_computing_structure_refinement 'SHELXL-97 (Sheldrick, 2008)'
_computing_structure_solution 'SHELXS-97 (Sheldrick, 2008)'
_diffrn_ambient_temperature 293(2)
_diffrn_detector_area_resol_mean 8.33
_diffrn_measured_fraction_theta_full 1.000
_diffrn_measured_fraction_theta_max 0.985
_diffrn_measurement_device_type 'CCD area detector'
_diffrn_measurement_method 'phi and omega scans'
_diffrn_radiation_monochromator graphite
_diffrn_radiation_source 'fine-focus sealed tube'
_diffrn_radiation_type MoK\a
_diffrn_radiation_wavelength 0.71073
_diffrn_reflns_av_R_equivalents 0.1164
_diffrn_reflns_av_sigmaI/netI 0.0555
_diffrn_reflns_limit_h_max 16
_diffrn_reflns_limit_h_min -12
_diffrn_reflns_limit_k_max 15
_diffrn_reflns_limit_k_min -16
_diffrn_reflns_limit_l_max 9
_diffrn_reflns_limit_l_min -10
_diffrn_reflns_number 2282
_diffrn_reflns_theta_full 25.00
_diffrn_reflns_theta_max 28.12
_diffrn_reflns_theta_min 3.21
_exptl_absorpt_coefficient_mu 36.059
_exptl_absorpt_correction_T_max 0.0691
_exptl_absorpt_correction_T_min 0.0155
_exptl_absorpt_correction_type numerical
_exptl_absorpt_process_details 'X-RED 1.31 and X-SHAPE 2.07, STOE & CIE GmbH 2005'
_exptl_crystal_colour Silver
_exptl_crystal_density_diffrn 7.589
_exptl_crystal_density_meas ?
_exptl_crystal_density_method 'not measured'
_exptl_crystal_description Irregular
_exptl_crystal_F_000 2200
_exptl_crystal_size_max 0.13
_exptl_crystal_size_mid 0.07
_exptl_crystal_size_min 0.04
_refine_diff_density_max 1.496
_refine_diff_density_min -1.943
_refine_diff_density_rms 0.398
_refine_ls_extinction_coef 0.00068(12)
_refine_ls_extinction_expression Fc^*^=kFc[1+0.001xFc^2^\l^3^/sin(2\q)]^-1/4^
_refine_ls_extinction_method SHELXL
_refine_ls_goodness_of_fit_ref 1.260
_refine_ls_hydrogen_treatment none
_refine_ls_matrix_type full
_refine_ls_number_parameters 29
_refine_ls_number_reflns 330
_refine_ls_number_restraints 0
_refine_ls_restrained_S_all 1.260
_refine_ls_R_factor_all 0.0607
_refine_ls_R_factor_gt 0.0593
_refine_ls_shift/su_max 0.000
_refine_ls_shift/su_mean 0.000
_refine_ls_structure_factor_coef Fsqd
_refine_ls_weighting_details 'calc w=1/[\s^2^(Fo^2^)+(0.0000P)^2^+173.3647P] where P=(Fo^2^+2Fc^2^)/3'
_refine_ls_weighting_scheme calc
_refine_ls_wR_factor_gt 0.1262
_refine_ls_wR_factor_ref 0.1270
_reflns_number_gt 324
_reflns_number_total 330
_reflns_threshold_expression >2sigma(I)
_cod_data_source_file ic101671k_si_001_7.cif
_cod_data_source_block Cr0.30Fe0.70Ga#7
_cod_depositor_comments
;
The following automatic conversions were performed:

'_chemical_melting_point' value 'not measured' was changed to '?' -
the value is undefined or not given.

Automatic conversion script
Id: cif_fix_values 1569 2011-02-09 13:29:24Z adriana 

The following automatic conversions were performed:

'_symmetry_cell_setting' value 'Hexagonal' changed to 'hexagonal'
according to the built-in table from CIF Core dictionary named
'cif_core.dic' version 2.4.1 from
2010-06-29.

'_exptl_absorpt_correction_type' value 'Numerical'
changed to 'numerical' according to the built-in table from CIF Core
dictionary named 'cif_core.dic' version 2.4.1 from 2010-06-29.

Automatic conversion script
Id: cif_fix_values 1646 2011-03-28 12:23:43Z adriana 

The following automatic conversions were performed:

'_exptl_crystal_density_meas' value 'not measured' was changed to '?'
- the value is perceived as not measured.

Automatic conversion script
Id: cif_fix_values 3008 2015-01-20 13:52:24Z robertas 
;
_cod_original_sg_symbol_H-M 'R -3 m'
_cod_original_formula_sum 'Cr0.30 Fe0.70 Ga'
_cod_database_code 4317326

loop_
_symmetry_equiv_pos_as_xyz
'x, y, z'
'-y, x-y, z'
'-x+y, -x, z'
'y, x, -z'
'x-y, -y, -z'
'-x, -x+y, -z'
'x+2/3, y+1/3, z+1/3'
'-y+2/3, x-y+1/3, z+1/3'
'-x+y+2/3, -x+1/3, z+1/3'
'y+2/3, x+1/3, -z+1/3'
'x-y+2/3, -y+1/3, -z+1/3'
'-x+2/3, -x+y+1/3, -z+1/3'
'x+1/3, y+2/3, z+2/3'
'-y+1/3, x-y+2/3, z+2/3'
'-x+y+1/3, -x+2/3, z+2/3'
'y+1/3, x+2/3, -z+2/3'
'x-y+1/3, -y+2/3, -z+2/3'
'-x+1/3, -x+y+2/3, -z+2/3'
'-x, -y, -z'
'y, -x+y, -z'
'x-y, x, -z'
'-y, -x, z'
'-x+y, y, z'
'x, x-y, z'
'-x+2/3, -y+1/3, -z+1/3'
'y+2/3, -x+y+1/3, -z+1/3'
'x-y+2/3, x+1/3, -z+1/3'
'-y+2/3, -x+1/3, z+1/3'
'-x+y+2/3, y+1/3, z+1/3'
'x+2/3, x-y+1/3, z+1/3'
'-x+1/3, -y+2/3, -z+2/3'
'y+1/3, -x+y+2/3, -z+2/3'
'x-y+1/3, x+2/3, -z+2/3'
'-y+1/3, -x+2/3, z+2/3'
'-x+y+1/3, y+2/3, z+2/3'
'x+1/3, x-y+2/3, z+2/3'

loop_
_atom_site_label
_atom_site_type_symbol
_atom_site_fract_x
_atom_site_fract_y
_atom_site_fract_z
_atom_site_U_iso_or_equiv
_atom_site_adp_type
_atom_site_occupancy
_atom_site_symmetry_multiplicity
_atom_site_calc_flag
_atom_site_refinement_flags
_atom_site_disorder_assembly
_atom_site_disorder_group
Ga1 Ga 0.0000 0.0000 0.0000 0.0141(11) Uani 1 12 d S . .
Ga2 Ga 0.23286(19) 0.11643(10) 0.5747(3) 0.0158(6) Uani 1 2 d S . .
Ga3 Ga 0.38584(16) 0.38584(16) 0.5000 0.0146(6) Uani 1 2 d S . .
Fe1 Fe 0.0000 0.0000 0.5000 0.0082(13) Uani 0.31 12 d SP . .
Cr1 Cr 0.0000 0.0000 0.5000 0.0082(13) Uani 0.69 12 d SP . .
Fe2 Fe 0.4337(3) 0.21685(13) 0.4110(4) 0.0139(7) Uani 0.67 2 d SP . .
Cr2 Cr 0.4337(3) 0.21685(13) 0.4110(4) 0.0139(7) Uani 0.33 2 d SP . .
Fe3 Fe -0.07194(13) 0.07194(13) 0.2502(3) 0.0133(7) Uani 0.79 2 d SP . .
Cr3 Cr -0.07194(13) 0.07194(13) 0.2502(3) 0.0133(7) Uani 0.21 2 d SP . .

loop_
_atom_site_aniso_label
_atom_site_aniso_U_11
_atom_site_aniso_U_22
_atom_site_aniso_U_33
_atom_site_aniso_U_23
_atom_site_aniso_U_13
_atom_site_aniso_U_12
Ga1 0.0147(15) 0.0147(15) 0.013(2) 0.000 0.000 0.0074(8)
Ga2 0.0124(10) 0.0187(9) 0.0142(11) 0.0000(4) 0.0000(8) 0.0062(5)
Ga3 0.0145(8) 0.0145(8) 0.0160(11) -0.0008(4) 0.0008(4) 0.0081(8)
Fe1 0.0070(18) 0.0070(18) 0.011(3) 0.000 0.000 0.0035(9)
Cr1 0.0070(18) 0.0070(18) 0.011(3) 0.000 0.000 0.0035(9)
Fe2 0.0148(14) 0.0138(10) 0.0136(13) -0.0004(5) -0.0008(10) 0.0074(7)
Cr2 0.0148(14) 0.0138(10) 0.0136(13) -0.0004(5) -0.0008(10) 0.0074(7)
Fe3 0.0128(10) 0.0128(10) 0.0132(14) 0.0001(5) -0.0001(5) 0.0055(11)
Cr3 0.0128(10) 0.0128(10) 0.0132(14) 0.0001(5) -0.0001(5) 0.0055(11)

loop_
_atom_type_symbol
_atom_type_description
_atom_type_scat_dispersion_real
_atom_type_scat_dispersion_imag
_atom_type_scat_source
Cr Cr 0.3209 0.6236 'International Tables Vol C Tables 4.2.6.8 and 6.1.1.4'
Fe Fe 0.3463 0.8444 'International Tables Vol C Tables 4.2.6.8 and 6.1.1.4'
Ga Ga 0.2307 1.6083 'International Tables Vol C Tables 4.2.6.8 and 6.1.1.4'

loop_
_geom_angle_atom_site_label_1
_geom_angle_atom_site_label_2
_geom_angle_atom_site_label_3
_geom_angle
_geom_angle_site_symmetry_1
_geom_angle_site_symmetry_3
_geom_angle_publ_flag
Cr3 Ga1 Cr3 180.00(9) 21 3 ?
Cr3 Ga1 Fe3 0.00(14) 21 21 ?
Cr3 Ga1 Fe3 180.00(14) 3 21 ?
Cr3 Ga1 Fe3 180.00(9) 21 3 ?
Cr3 Ga1 Fe3 0.00(9) 3 3 ?
Fe3 Ga1 Fe3 180.00(9) 21 3 ?
Cr3 Ga1 Cr3 65.31(10) 21 19 ?
Cr3 Ga1 Cr3 114.69(10) 3 19 ?
Fe3 Ga1 Cr3 65.31(10) 21 19 ?
Fe3 Ga1 Cr3 114.69(10) 3 19 ?
Cr3 Ga1 Fe3 65.31(10) 21 19 ?
Cr3 Ga1 Fe3 114.69(10) 3 19 ?
Fe3 Ga1 Fe3 65.31(10) 21 19 ?
Fe3 Ga1 Fe3 114.69(10) 3 19 ?
Cr3 Ga1 Fe3 0.00(10) 19 19 ?
Cr3 Ga1 Cr3 65.31(10) 21 20 ?
Cr3 Ga1 Cr3 114.69(10) 3 20 ?
Fe3 Ga1 Cr3 65.31(10) 21 20 ?
Fe3 Ga1 Cr3 114.69(10) 3 20 ?
Cr3 Ga1 Cr3 65.31(10) 19 20 ?
Fe3 Ga1 Cr3 65.31(10) 19 20 ?
Cr3 Ga1 Cr3 114.69(10) 21 2 ?
Cr3 Ga1 Cr3 65.31(10) 3 2 ?
Fe3 Ga1 Cr3 114.69(10) 21 2 ?
Fe3 Ga1 Cr3 65.31(10) 3 2 ?
Cr3 Ga1 Cr3 114.69(10) 19 2 ?
Fe3 Ga1 Cr3 114.69(10) 19 2 ?
Cr3 Ga1 Cr3 180.00(12) 20 2 ?
Cr3 Ga1 Fe3 65.31(10) 21 20 ?
Cr3 Ga1 Fe3 114.69(10) 3 20 ?
Fe3 Ga1 Fe3 65.31(10) 21 20 ?
Fe3 Ga1 Fe3 114.69(10) 3 20 ?
Cr3 Ga1 Fe3 65.31(10) 19 20 ?
Fe3 Ga1 Fe3 65.31(10) 19 20 ?
Cr3 Ga1 Fe3 0.00(5) 20 20 ?
Cr3 Ga1 Fe3 180.00(12) 2 20 ?
Cr3 Ga1 Fe3 114.69(10) 21 2 ?
Cr3 Ga1 Fe3 65.31(10) 3 2 ?
Fe3 Ga1 Fe3 114.69(10) 21 2 ?
Fe3 Ga1 Fe3 65.31(10) 3 2 ?
Cr3 Ga1 Fe3 114.69(10) 19 2 ?
Fe3 Ga1 Fe3 114.69(10) 19 2 ?
Cr3 Ga1 Fe3 180.00(12) 20 2 ?
Cr3 Ga1 Fe3 0.00(19) 2 2 ?
Fe3 Ga1 Fe3 180.00(12) 20 2 ?
Cr3 Ga1 Fe3 114.69(10) 21 . ?
Cr3 Ga1 Fe3 65.31(10) 3 . ?
Fe3 Ga1 Fe3 114.69(10) 21 . ?
Fe3 Ga1 Fe3 65.31(10) 3 . ?
Cr3 Ga1 Fe3 180.0 19 . ?
Fe3 Ga1 Fe3 180.0 19 . ?
Cr3 Ga1 Fe3 114.69(10) 20 . ?
Cr3 Ga1 Fe3 65.31(10) 2 . ?
Fe3 Ga1 Fe3 114.69(10) 20 . ?
Fe3 Ga1 Fe3 65.31(10) 2 . ?
Fe2 Ga2 Fe1 136.47(11) . . ?
Fe2 Ga2 Cr3 147.83(7) . 19_556 ?
Fe1 Ga2 Cr3 57.64(7) . 19_556 ?
Fe2 Ga2 Fe3 147.83(7) . 19_556 ?
Fe1 Ga2 Fe3 57.64(7) . 19_556 ?
Cr3 Ga2 Fe3 0.000(6) 19_556 19_556 ?
Fe2 Ga2 Cr3 147.83(7) . 20_556 ?
Fe1 Ga2 Cr3 57.64(7) . 20_556 ?
Cr3 Ga2 Cr3 62.67(13) 19_556 20_556 ?
Fe3 Ga2 Cr3 62.67(13) 19_556 20_556 ?
Fe2 Ga2 Fe3 147.83(7) . 20_556 ?
Fe1 Ga2 Fe3 57.64(7) . 20_556 ?
Cr3 Ga2 Fe3 62.67(13) 19_556 20_556 ?
Fe3 Ga2 Fe3 62.67(13) 19_556 20_556 ?
Cr3 Ga2 Fe3 0.00(4) 20_556 20_556 ?
Fe2 Ga2 Ga2 63.93(10) . 25_556 ?
Fe1 Ga2 Ga2 159.60(13) . 25_556 ?
Cr3 Ga2 Ga2 105.64(11) 19_556 25_556 ?
Fe3 Ga2 Ga2 105.64(11) 19_556 25_556 ?
Cr3 Ga2 Ga2 105.64(11) 20_556 25_556 ?
Fe3 Ga2 Ga2 105.64(11) 20_556 25_556 ?
Fe2 Ga2 Cr3 80.31(10) . 3 ?
Fe1 Ga2 Cr3 56.16(7) . 3 ?
Cr3 Ga2 Cr3 104.77(11) 19_556 3 ?
Fe3 Ga2 Cr3 104.77(11) 19_556 3 ?
Cr3 Ga2 Cr3 104.77(11) 20_556 3 ?
Fe3 Ga2 Cr3 104.77(11) 20_556 3 ?
Ga2 Ga2 Cr3 144.24(14) 25_556 3 ?
Fe2 Ga2 Fe3 80.31(10) . 3 ?
Fe1 Ga2 Fe3 56.16(7) . 3 ?
Cr3 Ga2 Fe3 104.77(11) 19_556 3 ?
Fe3 Ga2 Fe3 104.77(11) 19_556 3 ?
Cr3 Ga2 Fe3 104.77(11) 20_556 3 ?
Fe3 Ga2 Fe3 104.77(11) 20_556 3 ?
Ga2 Ga2 Fe3 144.24(14) 25_556 3 ?
Cr3 Ga2 Fe3 0.00(13) 3 3 ?
Fe2 Ga2 Fe2 120.46(10) . 25_556 ?
Fe1 Ga2 Fe2 103.07(9) . 25_556 ?
Cr3 Ga2 Fe2 58.17(8) 19_556 25_556 ?
Fe3 Ga2 Fe2 58.17(8) 19_556 25_556 ?
Cr3 Ga2 Fe2 58.17(8) 20_556 25_556 ?
Fe3 Ga2 Fe2 58.17(8) 20_556 25_556 ?
Ga2 Ga2 Fe2 56.53(10) 25_556 25_556 ?
Cr3 Ga2 Fe2 159.23(12) 3 25_556 ?
Fe3 Ga2 Fe2 159.23(12) 3 25_556 ?
Fe2 Ga3 Cr2 145.64(15) . 21_556 ?
Fe2 Ga3 Fe2 145.64(15) . 21_556 ?
Cr2 Ga3 Fe2 0.00(2) 21_556 21_556 ?
Fe2 Ga3 Cr3 60.29(8) . 7 ?
Cr2 Ga3 Cr3 145.30(9) 21_556 7 ?
Fe2 Ga3 Cr3 145.30(9) 21_556 7 ?
Fe2 Ga3 Fe3 60.29(8) . 7 ?
Cr2 Ga3 Fe3 145.30(9) 21_556 7 ?
Fe2 Ga3 Fe3 145.30(9) 21_556 7 ?
Cr3 Ga3 Fe3 0.00(14) 7 7 ?
Fe2 Ga3 Cr3 145.30(9) . 31 ?
Cr2 Ga3 Cr3 60.29(8) 21_556 31 ?
Fe2 Ga3 Cr3 60.29(8) 21_556 31 ?
Cr3 Ga3 Cr3 112.91(10) 7 31 ?
Fe3 Ga3 Cr3 112.91(10) 7 31 ?
Fe2 Ga3 Fe3 145.30(9) . 31 ?
Cr2 Ga3 Fe3 60.29(8) 21_556 31 ?
Fe2 Ga3 Fe3 60.29(8) 21_556 31 ?
Cr3 Ga3 Fe3 112.91(10) 7 31 ?
Fe3 Ga3 Fe3 112.91(10) 7 31 ?
Cr3 Ga3 Fe3 0.00(14) 31 31 ?
Fe2 Ga3 Fe2 137.61(8) . 8 ?
Cr2 Ga3 Fe2 65.37(10) 21_556 8 ?
Fe2 Ga3 Fe2 65.37(10) 21_556 8 ?
Cr3 Ga3 Fe2 81.03(9) 7 8 ?
Fe3 Ga3 Fe2 81.03(9) 7 8 ?
Cr3 Ga3 Fe2 63.51(8) 31 8 ?
Fe3 Ga3 Fe2 63.51(8) 31 8 ?
Fe2 Ga3 Cr2 137.61(8) . 8 ?
Cr2 Ga3 Cr2 65.37(10) 21_556 8 ?
Fe2 Ga3 Cr2 65.37(10) 21_556 8 ?
Cr3 Ga3 Cr2 81.03(9) 7 8 ?
Fe3 Ga3 Cr2 81.03(9) 7 8 ?
Cr3 Ga3 Cr2 63.51(8) 31 8 ?
Fe3 Ga3 Cr2 63.51(8) 31 8 ?
Fe2 Ga3 Cr2 0.00(15) 8 8 ?
Fe2 Ga3 Fe2 65.37(10) . 32 ?
Cr2 Ga3 Fe2 137.61(8) 21_556 32 ?
Fe2 Ga3 Fe2 137.61(8) 21_556 32 ?
Cr3 Ga3 Fe2 63.51(8) 7 32 ?
Fe3 Ga3 Fe2 63.51(8) 7 32 ?
Cr3 Ga3 Fe2 81.03(9) 31 32 ?
Fe3 Ga3 Fe2 81.03(9) 31 32 ?
Fe2 Ga3 Fe2 114.00(10) 8 32 ?
Cr2 Ga3 Fe2 114.00(10) 8 32 ?
Fe2 Ga3 Cr2 65.37(10) . 32 ?
Cr2 Ga3 Cr2 137.61(8) 21_556 32 ?
Fe2 Ga3 Cr2 137.61(8) 21_556 32 ?
Cr3 Ga3 Cr2 63.51(8) 7 32 ?
Fe3 Ga3 Cr2 63.51(8) 7 32 ?
Cr3 Ga3 Cr2 81.03(9) 31 32 ?
Fe3 Ga3 Cr2 81.03(9) 31 32 ?
Fe2 Ga3 Cr2 114.00(10) 8 32 ?
Cr2 Ga3 Cr2 114.00(10) 8 32 ?
Fe2 Ga3 Cr2 0.00(11) 32 32 ?
Fe3 Fe1 Cr3 114.63(10) . 20_556 ?
Fe3 Fe1 Cr3 65.37(10) . 2 ?
Cr3 Fe1 Cr3 180.0 20_556 2 ?
Fe3 Fe1 Fe3 114.63(10) . 20_556 ?
Cr3 Fe1 Fe3 0.00(11) 20_556 20_556 ?
Cr3 Fe1 Fe3 180.0 2 20_556 ?
Fe3 Fe1 Fe3 65.37(10) . 2 ?
Cr3 Fe1 Fe3 180.0 20_556 2 ?
Cr3 Fe1 Fe3 0.00(19) 2 2 ?
Fe3 Fe1 Fe3 180.0 20_556 2 ?
Fe3 Fe1 Cr3 180.0 . 19_556 ?
Cr3 Fe1 Cr3 65.37(10) 20_556 19_556 ?
Cr3 Fe1 Cr3 114.63(10) 2 19_556 ?
Fe3 Fe1 Cr3 65.37(10) 20_556 19_556 ?
Fe3 Fe1 Cr3 114.63(10) 2 19_556 ?
Fe3 Fe1 Fe3 180.0 . 19_556 ?
Cr3 Fe1 Fe3 65.37(10) 20_556 19_556 ?
Cr3 Fe1 Fe3 114.63(10) 2 19_556 ?
Fe3 Fe1 Fe3 65.37(10) 20_556 19_556 ?
Fe3 Fe1 Fe3 114.63(10) 2 19_556 ?
Cr3 Fe1 Fe3 0.00(10) 19_556 19_556 ?
Fe3 Fe1 Cr3 114.63(10) . 21_556 ?
Cr3 Fe1 Cr3 65.37(10) 20_556 21_556 ?
Cr3 Fe1 Cr3 114.63(10) 2 21_556 ?
Fe3 Fe1 Cr3 65.37(10) 20_556 21_556 ?
Fe3 Fe1 Cr3 114.63(10) 2 21_556 ?
Cr3 Fe1 Cr3 65.37(10) 19_556 21_556 ?
Fe3 Fe1 Cr3 65.37(10) 19_556 21_556 ?
Fe3 Fe1 Cr3 65.37(10) . 3 ?
Cr3 Fe1 Cr3 114.63(10) 20_556 3 ?
Cr3 Fe1 Cr3 65.37(10) 2 3 ?
Fe3 Fe1 Cr3 114.63(10) 20_556 3 ?
Fe3 Fe1 Cr3 65.37(10) 2 3 ?
Cr3 Fe1 Cr3 114.63(10) 19_556 3 ?
Fe3 Fe1 Cr3 114.63(10) 19_556 3 ?
Cr3 Fe1 Cr3 180.0 21_556 3 ?
Fe3 Fe1 Fe3 114.63(10) . 21_556 ?
Cr3 Fe1 Fe3 65.37(10) 20_556 21_556 ?
Cr3 Fe1 Fe3 114.63(10) 2 21_556 ?
Fe3 Fe1 Fe3 65.37(10) 20_556 21_556 ?
Fe3 Fe1 Fe3 114.63(10) 2 21_556 ?
Cr3 Fe1 Fe3 65.37(10) 19_556 21_556 ?
Fe3 Fe1 Fe3 65.37(10) 19_556 21_556 ?
Cr3 Fe1 Fe3 0.00(19) 21_556 21_556 ?
Cr3 Fe1 Fe3 180.00(12) 3 21_556 ?
Fe3 Fe1 Fe3 65.37(10) . 3 ?
Cr3 Fe1 Fe3 114.63(10) 20_556 3 ?
Cr3 Fe1 Fe3 65.37(10) 2 3 ?
Fe3 Fe1 Fe3 114.63(10) 20_556 3 ?
Fe3 Fe1 Fe3 65.37(10) 2 3 ?
Cr3 Fe1 Fe3 114.63(10) 19_556 3 ?
Fe3 Fe1 Fe3 114.63(10) 19_556 3 ?
Cr3 Fe1 Fe3 180.0 21_556 3 ?
Cr3 Fe1 Fe3 0.00(9) 3 3 ?
Fe3 Fe1 Fe3 180.0 21_556 3 ?
Ga2 Fe2 Ga3 71.83(7) . 20_556 ?
Ga2 Fe2 Ga3 71.83(7) . . ?
Ga3 Fe2 Ga3 140.44(13) 20_556 . ?
Ga2 Fe2 Cr3 108.47(11) . 8 ?
Ga3 Fe2 Cr3 60.24(8) 20_556 8 ?
Ga3 Fe2 Cr3 119.08(12) . 8 ?
Ga2 Fe2 Fe3 108.47(11) . 8 ?
Ga3 Fe2 Fe3 60.24(8) 20_556 8 ?
Ga3 Fe2 Fe3 119.08(12) . 8 ?
Cr3 Fe2 Fe3 0.00(16) 8 8 ?
Ga2 Fe2 Cr3 108.47(11) . 7 ?
Ga3 Fe2 Cr3 119.09(12) 20_556 7 ?
Ga3 Fe2 Cr3 60.23(8) . 7 ?
Cr3 Fe2 Cr3 62.94(14) 8 7 ?
Fe3 Fe2 Cr3 62.94(14) 8 7 ?
Ga2 Fe2 Fe3 108.47(11) . 7 ?
Ga3 Fe2 Fe3 119.09(12) 20_556 7 ?
Ga3 Fe2 Fe3 60.23(8) . 7 ?
Cr3 Fe2 Fe3 62.94(14) 8 7 ?
Fe3 Fe2 Fe3 62.94(14) 8 7 ?
Cr3 Fe2 Fe3 0.00(12) 7 7 ?
Ga2 Fe2 Ga1 163.06(13) . 7 ?
Ga3 Fe2 Ga1 105.08(8) 20_556 7 ?
Ga3 Fe2 Ga1 105.07(8) . 7 ?
Cr3 Fe2 Ga1 57.74(8) 8 7 ?
Fe3 Fe2 Ga1 57.74(8) 8 7 ?
Cr3 Fe2 Ga1 57.74(8) 7 7 ?
Fe3 Fe2 Ga1 57.74(8) 7 7 ?
Ga2 Fe2 Ga3 90.71(9) . 15_554 ?
Ga3 Fe2 Ga3 128.79(10) 20_556 15_554 ?
Ga3 Fe2 Ga3 66.51(6) . 15_554 ?
Cr3 Fe2 Ga3 160.81(13) 8 15_554 ?
Fe3 Fe2 Ga3 160.81(13) 8 15_554 ?
Cr3 Fe2 Ga3 112.07(8) 7 15_554 ?
Fe3 Fe2 Ga3 112.07(8) 7 15_554 ?
Ga1 Fe2 Ga3 103.44(9) 7 15_554 ?
Ga2 Fe2 Ga3 90.71(9) . 33_545 ?
Ga3 Fe2 Ga3 66.51(6) 20_556 33_545 ?
Ga3 Fe2 Ga3 128.79(10) . 33_545 ?
Cr3 Fe2 Ga3 112.07(8) 8 33_545 ?
Fe3 Fe2 Ga3 112.07(8) 8 33_545 ?
Cr3 Fe2 Ga3 160.81(13) 7 33_545 ?
Fe3 Fe2 Ga3 160.81(13) 7 33_545 ?
Ga1 Fe2 Ga3 103.44(9) 7 33_545 ?
Ga3 Fe2 Ga3 66.00(10) 15_554 33_545 ?
Ga2 Fe2 Ga2 59.55(10) . 25_556 ?
Ga3 Fe2 Ga2 74.26(6) 20_556 25_556 ?
Ga3 Fe2 Ga2 74.26(6) . 25_556 ?
Cr3 Fe2 Ga2 58.53(8) 8 25_556 ?
Fe3 Fe2 Ga2 58.53(8) 8 25_556 ?
Cr3 Fe2 Ga2 58.53(8) 7 25_556 ?
Fe3 Fe2 Ga2 58.53(8) 7 25_556 ?
Ga1 Fe2 Ga2 103.51(10) 7 25_556 ?
Ga3 Fe2 Ga2 136.82(8) 15_554 25_556 ?
Ga3 Fe2 Ga2 136.82(8) 33_545 25_556 ?
Ga2 Fe2 Cr3 141.10(14) . 27 ?
Ga3 Fe2 Cr3 108.98(6) 20_556 27 ?
Ga3 Fe2 Cr3 108.98(6) . 27 ?
Cr3 Fe2 Cr3 104.52(12) 8 27 ?
Fe3 Fe2 Cr3 104.52(12) 8 27 ?
Cr3 Fe2 Cr3 104.52(12) 7 27 ?
Fe3 Fe2 Cr3 104.52(12) 7 27 ?
Ga1 Fe2 Cr3 55.84(8) 7 27 ?
Ga3 Fe2 Cr3 57.57(7) 15_554 27 ?
Ga3 Fe2 Cr3 57.57(7) 33_545 27 ?
Ga2 Fe2 Cr3 159.35(14) 25_556 27 ?
Fe1 Fe3 Ga1 102.89(10) . . ?
Fe1 Fe3 Ga3 133.85(8) . 13_444 ?
Ga1 Fe3 Ga3 107.29(8) . 13_444 ?
Fe1 Fe3 Ga3 133.85(8) . 31 ?
Ga1 Fe3 Ga3 107.29(8) . 31 ?
Ga3 Fe3 Ga3 67.09(10) 13_444 31 ?
Fe1 Fe3 Cr2 109.65(8) . 13_444 ?
Ga1 Fe3 Cr2 61.34(8) . 13_444 ?
Ga3 Fe3 Cr2 59.48(6) 13_444 13_444 ?
Ga3 Fe3 Cr2 115.24(11) 31 13_444 ?
Fe1 Fe3 Fe2 109.65(8) . 13_444 ?
Ga1 Fe3 Fe2 61.34(8) . 13_444 ?
Ga3 Fe3 Fe2 59.48(6) 13_444 13_444 ?
Ga3 Fe3 Fe2 115.24(11) 31 13_444 ?
Cr2 Fe3 Fe2 0.0(2) 13_444 13_444 ?
Fe1 Fe3 Cr2 109.65(8) . 15_554 ?
Ga1 Fe3 Cr2 61.34(8) . 15_554 ?
Ga3 Fe3 Cr2 115.24(11) 13_444 15_554 ?
Ga3 Fe3 Cr2 59.48(6) 31 15_554 ?
Cr2 Fe3 Cr2 115.42(16) 13_444 15_554 ?
Fe2 Fe3 Cr2 115.42(16) 13_444 15_554 ?
Fe1 Fe3 Fe2 109.65(8) . 15_554 ?
Ga1 Fe3 Fe2 61.34(8) . 15_554 ?
Ga3 Fe3 Fe2 115.24(11) 13_444 15_554 ?
Ga3 Fe3 Fe2 59.48(6) 31 15_554 ?
Cr2 Fe3 Fe2 115.42(16) 13_444 15_554 ?
Fe2 Fe3 Fe2 115.42(16) 13_444 15_554 ?
Cr2 Fe3 Fe2 0.00(17) 15_554 15_554 ?
Fe1 Fe3 Ga2 61.06(7) . 21_556 ?
Ga1 Fe3 Ga2 109.96(7) . 21_556 ?
Ga3 Fe3 Ga2 133.59(11) 13_444 21_556 ?
Ga3 Fe3 Ga2 76.07(6) 31 21_556 ?
Cr2 Fe3 Ga2 166.82(13) 13_444 21_556 ?
Fe2 Fe3 Ga2 166.82(13) 13_444 21_556 ?
Cr2 Fe3 Ga2 63.30(8) 15_554 21_556 ?
Fe2 Fe3 Ga2 63.30(8) 15_554 21_556 ?
Fe1 Fe3 Ga2 61.06(7) . 19_556 ?
Ga1 Fe3 Ga2 109.96(7) . 19_556 ?
Ga3 Fe3 Ga2 76.07(6) 13_444 19_556 ?
Ga3 Fe3 Ga2 133.59(11) 31 19_556 ?
Cr2 Fe3 Ga2 63.30(8) 13_444 19_556 ?
Fe2 Fe3 Ga2 63.30(8) 13_444 19_556 ?
Cr2 Fe3 Ga2 166.82(13) 15_554 19_556 ?
Fe2 Fe3 Ga2 166.82(13) 15_554 19_556 ?
Ga2 Fe3 Ga2 114.64(13) 21_556 19_556 ?
Fe1 Fe3 Cr3 57.32(5) . 2 ?
Ga1 Fe3 Cr3 57.34(5) . 2 ?
Ga3 Fe3 Cr3 114.30(5) 13_444 2 ?
Ga3 Fe3 Cr3 164.60(6) 31 2 ?
Cr2 Fe3 Cr3 58.53(7) 13_444 2 ?
Fe2 Fe3 Cr3 58.53(7) 13_444 2 ?
Cr2 Fe3 Cr3 108.86(7) 15_554 2 ?
Fe2 Fe3 Cr3 108.86(7) 15_554 2 ?
Ga2 Fe3 Cr3 108.76(7) 21_556 2 ?
Ga2 Fe3 Cr3 58.66(6) 19_556 2 ?

loop_
_geom_bond_atom_site_label_1
_geom_bond_atom_site_label_2
_geom_bond_distance
_geom_bond_site_symmetry_2
_geom_bond_publ_flag
Ga1 Cr3 2.503(3) 21 ?
Ga1 Cr3 2.503(3) 3 ?
Ga1 Fe3 2.503(3) 21 ?
Ga1 Fe3 2.503(3) 3 ?
Ga1 Cr3 2.503(3) 19 ?
Ga1 Fe3 2.503(3) 19 ?
Ga1 Cr3 2.503(3) 20 ?
Ga1 Cr3 2.503(3) 2 ?
Ga1 Fe3 2.503(3) 20 ?
Ga1 Fe3 2.503(3) 2 ?
Ga1 Fe3 2.503(3) . ?
Ga2 Fe2 2.526(3) . ?
Ga2 Fe1 2.591(2) . ?
Ga2 Cr3 2.597(2) 19_556 ?
Ga2 Fe3 2.597(2) 19_556 ?
Ga2 Cr3 2.597(2) 20_556 ?
Ga2 Fe3 2.597(2) 20_556 ?
Ga2 Ga2 2.610(4) 25_556 ?
Ga2 Cr3 2.717(3) 3 ?
Ga2 Fe3 2.717(3) 3 ?
Ga2 Fe2 2.720(4) 25_556 ?
Ga3 Fe2 2.5660(12) . ?
Ga3 Cr2 2.5660(12) 21_556 ?
Ga3 Fe2 2.5660(12) 21_556 ?
Ga3 Cr3 2.586(3) 7 ?
Ga3 Fe3 2.586(3) 7 ?
Ga3 Cr3 2.586(3) 31 ?
Ga3 Fe3 2.586(3) 31 ?
Ga3 Fe2 2.624(3) 8 ?
Ga3 Cr2 2.624(3) 8 ?
Ga3 Fe2 2.624(3) 32 ?
Ga3 Cr2 2.624(3) 32 ?
Fe1 Fe3 2.501(3) . ?
Fe1 Cr3 2.501(3) 20_556 ?
Fe1 Cr3 2.501(3) 2 ?
Fe1 Fe3 2.501(3) 20_556 ?
Fe1 Fe3 2.501(3) 2 ?
Fe1 Cr3 2.501(3) 19_556 ?
Fe1 Fe3 2.501(3) 19_556 ?
Fe1 Cr3 2.501(3) 21_556 ?
Fe1 Cr3 2.501(3) 3 ?
Fe1 Fe3 2.501(3) 21_556 ?
Fe1 Fe3 2.501(3) 3 ?
Fe2 Ga3 2.5660(12) 20_556 ?
Fe2 Cr3 2.587(3) 8 ?
Fe2 Fe3 2.587(3) 8 ?
Fe2 Cr3 2.587(3) 7 ?
Fe2 Fe3 2.587(3) 7 ?
Fe2 Ga1 2.597(3) 7 ?
Fe2 Ga3 2.623(3) 15_554 ?
Fe2 Ga3 2.624(3) 33_545 ?
Fe2 Ga2 2.720(4) 25_556 ?
Fe2 Cr3 2.742(4) 27 ?
Fe3 Ga3 2.586(3) 13_444 ?
Fe3 Ga3 2.586(3) 31 ?
Fe3 Cr2 2.587(3) 13_444 ?
Fe3 Fe2 2.587(3) 13_444 ?
Fe3 Cr2 2.587(3) 15_554 ?
Fe3 Fe2 2.587(3) 15_554 ?
Fe3 Ga2 2.597(2) 21_556 ?
Fe3 Ga2 2.597(2) 19_556 ?
Fe3 Cr3 2.701(5) 2 ?
